data_4515486
loop_
_publ_author_name
'Boyaala, Rabab'
'Touzani, Rachid'
'Roisnel, Thierry'
'Dorcet, Vincent'
'Caytan, Elsa'
'Jacquemin, Denis'
'Boixel, Julien'
'Guerchais, V\'eronique'
'Doucet, Henri'
'Soul\'e, Jean-Fran\,cois'

_publ_section_title
;
 Catalyst-Controlled Regiodivergent C--H Arylation Site of Fluorinated
 2-Arylpyridine Derivatives: Application to Luminescent Iridium(III)
 Complexes
;
_journal_issue 2
_journal_name_full 'ACS Catalysis'
_journal_page_first 1320
_journal_paper_doi 10.1021/acscatal.8b04553
_journal_volume 9
_journal_year 2018
_chemical_compound_source 'synthesis as described'
_chemical_formula_moiety 'C56 H34 F10 Ir N4, F6 P'
_chemical_formula_sum 'C56 H34 F16 Ir N4 P'
_chemical_formula_weight 1290.04
_space_group_crystal_system monoclinic
_space_group_IT_number 15
_space_group_name_Hall '-C 2yc'
_space_group_name_H-M_alt 'C 1 2/c 1'
_atom_sites_solution_hydrogens geom
_cell_angle_alpha 90
_cell_angle_beta 90.007(5)
_cell_angle_gamma 90
_cell_formula_units_Z 4
_cell_length_a 16.490(2)
_cell_length_b 22.606(2)
_cell_length_c 13.5064(17)
_cell_measurement_reflns_used 9760
_cell_measurement_temperature 150
_cell_measurement_theta_max 27.46
_cell_measurement_theta_min 2.35
_cell_measurement_wavelength 0.71073
_cell_volume 5034.8(10)
_computing_cell_refinement 'APEX3 (Bruker, 2015); SAINT (Bruker, 2014)'
_computing_data_collection 'SAINT (Bruker, 2014)'
_computing_data_reduction 'SAINT (Bruker, 2014)'
_computing_molecular_graphics 'SXGRAPH (Farrugia, 1999), Mercury (CSD, 2016)'
_computing_publication_material 'CRYSCALC (T. Roisnel, local program, 2017)'
_computing_structure_refinement 'SHELXL-2016/6 (Sheldrick, 2016)'
_computing_structure_solution 'SHELXT (Sheldrick, 2015)'
_diffrn_ambient_temperature 150
_diffrn_detector '(CMOS) PHOTON 100'
_diffrn_measured_fraction_theta_full 0.998
_diffrn_measured_fraction_theta_max 0.997
_diffrn_measurement_device_type 'D8 VENTURE Bruker AXS'
_diffrn_measurement_method 'rotation images'
_diffrn_radiation_monochromator 'multilayer monochromator'
_diffrn_radiation_probe x-ray
_diffrn_radiation_source 'Incoatec microfocus sealed tube'
_diffrn_radiation_type MoK\a
_diffrn_radiation_wavelength 0.71073
_diffrn_reflns_av_R_equivalents 0.0299
_diffrn_reflns_av_unetI/netI 0.0372
_diffrn_reflns_limit_h_max 21
_diffrn_reflns_limit_h_min -20
_diffrn_reflns_limit_k_max 26
_diffrn_reflns_limit_k_min -29
_diffrn_reflns_limit_l_max 17
_diffrn_reflns_limit_l_min -17
_diffrn_reflns_number 16338
_diffrn_reflns_theta_full 25.242
_diffrn_reflns_theta_max 27.479
_diffrn_reflns_theta_min 3.016
_exptl_absorpt_coefficient_mu 2.787
_exptl_absorpt_correction_T_max 0.677
_exptl_absorpt_correction_T_min 0.509
_exptl_absorpt_correction_type multi-scan
_exptl_absorpt_process_details
;
  [Sheldrick, G.M. (2014). SADABS Bruker AXS Inc., Madison, Wisconsin, USA]
;
_exptl_crystal_colour orange
_exptl_crystal_density_diffrn 1.702
_exptl_crystal_description prism
_exptl_crystal_F_000 2536
_exptl_crystal_size_max 0.300
_exptl_crystal_size_mid 0.230
_exptl_crystal_size_min 0.140
_refine_diff_density_max 2.070
_refine_diff_density_min -0.756
_refine_diff_density_rms 0.106
_refine_ls_extinction_method none
_refine_ls_goodness_of_fit_ref 1.085
_refine_ls_hydrogen_treatment constr
_refine_ls_matrix_type full
_refine_ls_number_parameters 354
_refine_ls_number_reflns 5778
_refine_ls_number_restraints 0
_refine_ls_restrained_S_all 1.085
_refine_ls_R_factor_all 0.0349
_refine_ls_R_factor_gt 0.0275
_refine_ls_shift/su_max 0.006
_refine_ls_shift/su_mean 0.000
_refine_ls_structure_factor_coef Fsqd
_refine_ls_weighting_details 'w=1/[\s^2^(Fo^2^)+(0.0188P)^2^+18.0261P] where P=(Fo^2^+2Fc^2^)/3'
_refine_ls_weighting_scheme calc
_refine_ls_wR_factor_gt 0.0610
_refine_ls_wR_factor_ref 0.0649
_reflns_Friedel_coverage 0.000
_reflns_number_gt 5183
_reflns_number_total 5778
_reflns_threshold_expression >2sigma(I)
_cod_data_source_file cs8b04553_si_002.cif
_cod_data_source_block RB78
_cod_original_sg_symbol_H-M 'C 2/c'
_cod_database_code 4515486

loop_
_space_group_symop_operation_xyz
'x, y, z'
'-x, y, -z+1/2'
'x+1/2, y+1/2, z'
'-x+1/2, y+1/2, -z+1/2'
'-x, -y, -z'
'x, -y, z-1/2'
'-x+1/2, -y+1/2, -z'
'x+1/2, -y+1/2, z-1/2'

loop_
_atom_site_label
_atom_site_type_symbol
_atom_site_fract_x
_atom_site_fract_y
_atom_site_fract_z
_atom_site_U_iso_or_equiv
_atom_site_adp_type
_atom_site_occupancy
_atom_site_site_symmetry_order
_atom_site_calc_flag
_atom_site_refinement_flags_posn
_atom_site_refinement_flags_adp
_atom_site_refinement_flags_occupancy
Ir1 Ir 0.500000 0.77044(2) 0.750000 0.01646(5) Uani 1 2 d S T P
N1 N 0.37577(14) 0.76487(10) 0.77852(18) 0.0173(5) Uani 1 1 d . . .
C2 C 0.33418(18) 0.79069(12) 0.8563(2) 0.0192(6) Uani 1 1 d . . .
C3 C 0.37587(18) 0.81301(13) 0.9396(2) 0.0225(6) Uani 1 1 d . . .
H3 H 0.432064 0.810016 0.942720 0.027 Uiso 1 1 calc R U .
C4 C 0.3347(2) 0.83882(14) 1.0154(3) 0.0278(7) Uani 1 1 d . . .
H4 H 0.363110 0.853044 1.069899 0.033 Uiso 1 1 calc R U .
C5 C 0.2495(2) 0.84435(15) 1.0125(3) 0.0321(7) Uani 1 1 d . . .
H5 H 0.222196 0.863783 1.063202 0.039 Uiso 1 1 calc R U .
C6 C 0.2078(2) 0.82117(15) 0.9354(3) 0.0302(7) Uani 1 1 d . . .
H6 H 0.151531 0.824171 0.934315 0.036 Uiso 1 1 calc R U .
C7 C 0.24790(19) 0.79257(13) 0.8566(2) 0.0217(6) Uani 1 1 d . . .
C8 C 0.20569(18) 0.76319(13) 0.7804(2) 0.0242(6) Uani 1 1 d . . .
H8 H 0.149328 0.764198 0.778844 0.029 Uiso 1 1 calc R U .
C9 C 0.24705(18) 0.73348(13) 0.7095(2) 0.0229(6) Uani 1 1 d . . .
H9 H 0.219054 0.712341 0.661346 0.027 Uiso 1 1 calc R U .
C10 C 0.33334(17) 0.73459(12) 0.7087(2) 0.0183(6) Uani 1 1 d . . .
C11 C 0.38333(17) 0.70220(12) 0.6379(2) 0.0190(6) Uani 1 1 d . . .
C12 C 0.35577(18) 0.66435(13) 0.5637(2) 0.0219(6) Uani 1 1 d . . .
F13 F 0.27462(11) 0.65913(8) 0.54711(15) 0.0305(4) Uani 1 1 d . . .
C14 C 0.4054(2) 0.62937(13) 0.5062(2) 0.0235(6) Uani 1 1 d . . .
C15 C 0.48803(19) 0.63499(13) 0.5262(2) 0.0230(6) Uani 1 1 d . . .
C16 C 0.52001(18) 0.67327(12) 0.5961(2) 0.0211(6) Uani 1 1 d . . .
H16 H 0.575837 0.675771 0.604908 0.025 Uiso 1 1 calc R U .
C17 C 0.46842(17) 0.70783(12) 0.6527(2) 0.0172(6) Uani 1 1 d . . .
F18 F 0.54041(11) 0.60142(8) 0.47289(15) 0.0312(4) Uani 1 1 d . . .
C19 C 0.3726(2) 0.58719(13) 0.4312(2) 0.0249(7) Uani 1 1 d . . .
C20 C 0.3168(2) 0.60572(15) 0.3604(3) 0.0345(8) Uani 1 1 d . . .
H20 H 0.300852 0.645158 0.358337 0.041 Uiso 1 1 calc R U .
C21 C 0.2848(3) 0.56585(16) 0.2928(3) 0.0375(9) Uani 1 1 d . . .
H21 H 0.248014 0.578716 0.245306 0.045 Uiso 1 1 calc R U .
C22 C 0.3075(2) 0.50712(15) 0.2961(3) 0.0316(8) Uani 1 1 d . . .
C23 C 0.3630(2) 0.48816(15) 0.3660(3) 0.0337(8) Uani 1 1 d . . .
H23 H 0.378977 0.448722 0.367423 0.040 Uiso 1 1 calc R U .
C24 C 0.3948(2) 0.52787(14) 0.4339(3) 0.0291(7) Uani 1 1 d . . .
H24 H 0.431279 0.514733 0.481568 0.035 Uiso 1 1 calc R U .
C25 C 0.2711(3) 0.46427(17) 0.2233(3) 0.0427(10) Uani 1 1 d . . .
F26 F 0.19088(18) 0.47007(14) 0.2166(2) 0.0764(10) Uani 1 1 d . . .
F27 F 0.2853(2) 0.40868(11) 0.2465(2) 0.0708(10) Uani 1 1 d . . .
F28 F 0.2977(2) 0.47289(14) 0.13285(19) 0.0746(9) Uani 1 1 d . . .
N31 N 0.53707(14) 0.84608(10) 0.83762(18) 0.0165(5) Uani 1 1 d . . .
C32 C 0.57774(18) 0.84405(13) 0.9237(2) 0.0207(6) Uani 1 1 d . . .
H32 H 0.587947 0.807233 0.951805 0.025 Uiso 1 1 calc R U .
C33 C 0.60522(19) 0.89382(14) 0.9727(2) 0.0242(7) Uani 1 1 d . . .
H33 H 0.632232 0.890241 1.032895 0.029 Uiso 1 1 calc R U .
C34 C 0.5921(2) 0.94917(14) 0.9314(3) 0.0272(7) Uani 1 1 d . . .
C35 C 0.5501(2) 0.95164(13) 0.8421(3) 0.0267(7) Uani 1 1 d . . .
H35 H 0.540294 0.988013 0.812233 0.032 Uiso 1 1 calc R U .
C36 C 0.52289(17) 0.90002(12) 0.7973(2) 0.0186(6) Uani 1 1 d . . .
C37 C 0.6226(3) 1.00465(16) 0.9803(3) 0.0478(12) Uani 1 1 d . . .
H37A H 0.604332 1.005733 1.047791 0.072 Uiso 1 1 calc R U .
H37B H 0.602192 1.038556 0.945579 0.072 Uiso 1 1 calc R U .
H37C H 0.680833 1.005058 0.978905 0.072 Uiso 1 1 calc R U .
P1 P 0.000000 0.35090(6) 0.250000 0.0333(3) Uani 1 2 d S T P
F21 F -0.0114(2) 0.30146(13) 0.1674(2) 0.0717(9) Uani 1 1 d . . .
F22 F 0.09488(15) 0.35055(13) 0.2315(2) 0.0622(8) Uani 1 1 d . . .
F23 F 0.01060(17) 0.40106(11) 0.33210(19) 0.0564(7) Uani 1 1 d . . .

loop_
_atom_site_aniso_label
_atom_site_aniso_U_11
_atom_site_aniso_U_22
_atom_site_aniso_U_33
_atom_site_aniso_U_23
_atom_site_aniso_U_13
_atom_site_aniso_U_12
Ir1 0.01330(8) 0.01230(7) 0.02378(9) 0.000 -0.00214(6) 0.000
N1 0.0165(11) 0.0139(11) 0.0215(12) 0.0003(9) -0.0038(9) 0.0009(9)
C2 0.0197(14) 0.0135(12) 0.0245(15) 0.0035(11) 0.0000(12) 0.0013(11)
C3 0.0196(14) 0.0202(14) 0.0277(16) 0.0006(12) -0.0012(12) -0.0014(12)
C4 0.0275(17) 0.0266(16) 0.0292(17) -0.0041(13) -0.0003(14) -0.0013(13)
C5 0.0333(18) 0.0320(17) 0.0310(18) -0.0078(15) 0.0069(15) 0.0057(15)
C6 0.0201(15) 0.0343(18) 0.0362(19) -0.0012(15) 0.0026(14) 0.0065(13)
C7 0.0203(14) 0.0184(13) 0.0264(16) 0.0030(12) 0.0003(12) 0.0023(11)
C8 0.0150(14) 0.0264(16) 0.0311(17) 0.0012(13) -0.0015(12) 0.0018(12)
C9 0.0167(14) 0.0220(14) 0.0299(16) -0.0026(13) -0.0046(12) -0.0015(12)
C10 0.0153(13) 0.0142(13) 0.0253(15) 0.0012(11) -0.0020(11) 0.0003(10)
C11 0.0168(14) 0.0150(13) 0.0251(15) -0.0007(11) -0.0021(12) -0.0005(11)
C12 0.0181(14) 0.0200(14) 0.0276(16) 0.0010(12) -0.0058(12) -0.0021(11)
F13 0.0189(9) 0.0333(10) 0.0392(11) -0.0131(9) -0.0086(8) -0.0020(8)
C14 0.0265(16) 0.0163(13) 0.0278(17) -0.0010(12) -0.0050(13) -0.0005(12)
C15 0.0251(16) 0.0161(13) 0.0277(16) -0.0029(12) 0.0029(13) 0.0033(12)
C16 0.0159(13) 0.0172(13) 0.0301(16) -0.0014(12) 0.0004(12) -0.0005(11)
C17 0.0167(13) 0.0134(12) 0.0214(14) 0.0011(11) 0.0000(11) -0.0012(10)
F18 0.0252(10) 0.0278(10) 0.0405(11) -0.0138(9) 0.0047(8) 0.0003(8)
C19 0.0284(16) 0.0201(14) 0.0264(16) -0.0052(12) -0.0013(13) -0.0028(12)
C20 0.049(2) 0.0216(15) 0.0331(19) -0.0008(14) -0.0085(17) 0.0025(15)
C21 0.053(2) 0.0313(18) 0.0286(19) -0.0020(15) -0.0130(17) 0.0040(17)
C22 0.042(2) 0.0264(16) 0.0264(17) -0.0032(13) -0.0061(15) -0.0041(15)
C23 0.041(2) 0.0209(16) 0.039(2) -0.0052(14) -0.0083(16) 0.0035(14)
C24 0.0312(17) 0.0236(15) 0.0324(18) -0.0027(13) -0.0082(14) 0.0014(13)
C25 0.057(3) 0.037(2) 0.034(2) -0.0111(16) -0.0100(19) 0.0013(19)
F26 0.0583(18) 0.081(2) 0.090(2) -0.0431(18) -0.0231(17) -0.0062(16)
F27 0.118(3) 0.0330(13) 0.0616(17) -0.0157(12) -0.0378(18) -0.0022(15)
F28 0.112(3) 0.079(2) 0.0327(14) -0.0213(14) 0.0021(15) -0.0213(19)
N31 0.0125(11) 0.0164(11) 0.0207(12) -0.0004(9) -0.0010(9) 0.0000(9)
C32 0.0189(14) 0.0190(14) 0.0241(15) 0.0027(11) -0.0041(12) 0.0021(11)
C33 0.0200(15) 0.0276(16) 0.0249(16) 0.0001(13) -0.0109(12) 0.0008(12)
C34 0.0281(17) 0.0215(15) 0.0320(18) -0.0045(13) -0.0119(14) -0.0019(13)
C35 0.0324(17) 0.0152(13) 0.0325(18) 0.0011(12) -0.0123(14) 0.0000(12)
C36 0.0146(13) 0.0163(13) 0.0250(16) -0.0012(11) -0.0043(12) -0.0001(11)
C37 0.066(3) 0.0245(17) 0.053(2) -0.0059(17) -0.037(2) -0.0042(18)
P1 0.0278(6) 0.0341(7) 0.0380(7) 0.000 -0.0074(6) 0.000
F21 0.081(2) 0.0610(18) 0.073(2) -0.0298(15) -0.0114(17) 0.0109(16)
F22 0.0298(12) 0.0716(18) 0.085(2) 0.0193(16) 0.0004(13) 0.0112(12)
F23 0.0626(17) 0.0536(15) 0.0528(15) -0.0151(12) -0.0093(13) -0.0174(13)

loop_
_atom_type_symbol
_atom_type_description
_atom_type_scat_dispersion_real
_atom_type_scat_dispersion_imag
_atom_type_scat_source
C C 0.0033 0.0016 'International Tables Vol C Tables 4.2.6.8 and 6.1.1.4'
H H 0.0000 0.0000 'International Tables Vol C Tables 4.2.6.8 and 6.1.1.4'
F F 0.0171 0.0103 'International Tables Vol C Tables 4.2.6.8 and 6.1.1.4'
Ir Ir -1.4442 7.9887 'International Tables Vol C Tables 4.2.6.8 and 6.1.1.4'
N N 0.0061 0.0033 'International Tables Vol C Tables 4.2.6.8 and 6.1.1.4'
P P 0.1023 0.0942 'International Tables Vol C Tables 4.2.6.8 and 6.1.1.4'

loop_
_geom_angle_atom_site_label_1
_geom_angle_atom_site_label_2
_geom_angle_atom_site_label_3
_geom_angle
_geom_angle_site_symmetry_1
_geom_angle_site_symmetry_3
C17 Ir1 C17 89.91(16) . 2_656
C17 Ir1 N1 79.81(11) . .
C17 Ir1 N1 95.25(11) 2_656 .
C17 Ir1 N1 95.25(11) . 2_656
C17 Ir1 N1 79.81(11) 2_656 2_656
N1 Ir1 N1 173.08(12) . 2_656
C17 Ir1 N31 97.25(10) . 2_656
C17 Ir1 N31 172.03(10) 2_656 2_656
N1 Ir1 N31 82.63(9) . 2_656
N1 Ir1 N31 102.91(9) 2_656 2_656
C17 Ir1 N31 172.03(11) . .
C17 Ir1 N31 97.25(10) 2_656 .
N1 Ir1 N31 102.91(9) . .
N1 Ir1 N31 82.63(9) 2_656 .
N31 Ir1 N31 75.84(12) 2_656 .
C10 N1 C2 118.9(2) . .
C10 N1 Ir1 114.0(2) . .
C2 N1 Ir1 126.94(18) . .
N1 C2 C3 121.0(3) . .
N1 C2 C7 120.7(3) . .
C3 C2 C7 118.2(3) . .
C4 C3 C2 120.7(3) . .
C4 C3 H3 119.7 . .
C2 C3 H3 119.7 . .
C3 C4 C5 121.0(3) . .
C3 C4 H4 119.5 . .
C5 C4 H4 119.5 . .
C6 C5 C4 119.5(3) . .
C6 C5 H5 120.2 . .
C4 C5 H5 120.2 . .
C5 C6 C7 121.3(3) . .
C5 C6 H6 119.4 . .
C7 C6 H6 119.4 . .
C8 C7 C6 122.4(3) . .
C8 C7 C2 118.5(3) . .
C6 C7 C2 119.1(3) . .
C9 C8 C7 120.1(3) . .
C9 C8 H8 119.9 . .
C7 C8 H8 119.9 . .
C8 C9 C10 120.0(3) . .
C8 C9 H9 120.0 . .
C10 C9 H9 120.0 . .
N1 C10 C9 121.2(3) . .
N1 C10 C11 114.6(2) . .
C9 C10 C11 124.1(3) . .
C12 C11 C17 118.5(3) . .
C12 C11 C10 126.5(3) . .
C17 C11 C10 114.8(2) . .
F13 C12 C14 116.2(3) . .
F13 C12 C11 119.5(3) . .
C14 C12 C11 124.3(3) . .
C12 C14 C15 114.8(3) . .
C12 C14 C19 122.2(3) . .
C15 C14 C19 123.0(3) . .
F18 C15 C16 118.0(3) . .
F18 C15 C14 117.9(3) . .
C16 C15 C14 124.1(3) . .
C15 C16 C17 119.7(3) . .
C15 C16 H16 120.2 . .
C17 C16 H16 120.2 . .
C16 C17 C11 118.5(3) . .
C16 C17 Ir1 127.0(2) . .
C11 C17 Ir1 114.4(2) . .
C24 C19 C20 118.8(3) . .
C24 C19 C14 120.2(3) . .
C20 C19 C14 121.0(3) . .
C21 C20 C19 120.5(3) . .
C21 C20 H20 119.7 . .
C19 C20 H20 119.7 . .
C22 C21 C20 120.1(3) . .
C22 C21 H21 119.9 . .
C20 C21 H21 119.9 . .
C21 C22 C23 119.9(3) . .
C21 C22 C25 119.4(3) . .
C23 C22 C25 120.7(3) . .
C22 C23 C24 120.1(3) . .
C22 C23 H23 119.9 . .
C24 C23 H23 119.9 . .
C23 C24 C19 120.5(3) . .
C23 C24 H24 119.8 . .
C19 C24 H24 119.8 . .
F28 C25 F27 107.7(4) . .
F28 C25 F26 104.7(3) . .
F27 C25 F26 106.7(4) . .
F28 C25 C22 112.3(4) . .
F27 C25 C22 112.9(3) . .
F26 C25 C22 112.2(3) . .
C32 N31 C36 117.7(2) . .
C32 N31 Ir1 125.92(19) . .
C36 N31 Ir1 116.20(18) . .
N31 C32 C33 123.4(3) . .
N31 C32 H32 118.3 . .
C33 C32 H32 118.3 . .
C32 C33 C34 119.4(3) . .
C32 C33 H33 120.3 . .
C34 C33 H33 120.3 . .
C33 C34 C35 117.5(3) . .
C33 C34 C37 121.5(3) . .
C35 C34 C37 120.9(3) . .
C36 C35 C34 120.3(3) . .
C36 C35 H35 119.8 . .
C34 C35 H35 119.8 . .
N31 C36 C35 121.7(3) . .
N31 C36 C36 115.70(15) . 2_656
C35 C36 C36 122.64(17) . 2_656
C34 C37 H37A 109.5 . .
C34 C37 H37B 109.5 . .
H37A C37 H37B 109.5 . .
C34 C37 H37C 109.5 . .
H37A C37 H37C 109.5 . .
H37B C37 H37C 109.5 . .
F22 P1 F22 179.4(2) 2 .
F22 P1 F21 89.43(16) 2 .
F22 P1 F21 90.18(17) . .
F22 P1 F21 90.18(17) 2 2
F22 P1 F21 89.42(16) . 2
F21 P1 F21 90.7(2) . 2
F22 P1 F23 90.27(16) 2 2
F22 P1 F23 90.13(15) . 2
F21 P1 F23 89.95(15) . 2
F21 P1 F23 179.24(16) 2 2
F22 P1 F23 90.13(15) 2 .
F22 P1 F23 90.27(16) . .
F21 P1 F23 179.23(16) . .
F21 P1 F23 89.95(15) 2 .
F23 P1 F23 89.4(2) 2 .

loop_
_geom_bond_atom_site_label_1
_geom_bond_atom_site_label_2
_geom_bond_distance
_geom_bond_site_symmetry_2
Ir1 C17 2.000(3) .
Ir1 C17 2.000(3) 2_656
Ir1 N1 2.088(2) .
Ir1 N1 2.088(2) 2_656
Ir1 N31 2.167(2) 2_656
Ir1 N31 2.167(2) .
N1 C10 1.359(3) .
N1 C2 1.383(4) .
C2 C3 1.412(4) .
C2 C7 1.423(4) .
C3 C4 1.360(5) .
C3 H3 0.9300 .
C4 C5 1.411(5) .
C4 H4 0.9300 .
C5 C6 1.354(5) .
C5 H5 0.9300 .
C6 C7 1.410(5) .
C6 H6 0.9300 .
C7 C8 1.409(4) .
C8 C9 1.354(4) .
C8 H8 0.9300 .
C9 C10 1.423(4) .
C9 H9 0.9300 .
C10 C11 1.460(4) .
C11 C12 1.394(4) .
C11 C17 1.423(4) .
C12 F13 1.362(3) .
C12 C14 1.378(5) .
C14 C15 1.394(4) .
C14 C19 1.493(4) .
C15 F18 1.357(4) .
C15 C16 1.385(4) .
C16 C17 1.386(4) .
C16 H16 0.9300 .
C19 C24 1.391(4) .
C19 C20 1.391(5) .
C20 C21 1.387(5) .
C20 H20 0.9300 .
C21 C22 1.380(5) .
C21 H21 0.9300 .
C22 C23 1.383(5) .
C22 C25 1.504(5) .
C23 C24 1.386(4) .
C23 H23 0.9300 .
C24 H24 0.9300 .
C25 F28 1.313(5) .
C25 F27 1.316(5) .
C25 F26 1.333(5) .
N31 C32 1.343(4) .
N31 C36 1.356(4) .
C32 C33 1.382(4) .
C32 H32 0.9300 .
C33 C34 1.387(4) .
C33 H33 0.9300 .
C34 C35 1.392(4) .
C34 C37 1.504(4) .
C35 C36 1.389(4) .
C35 H35 0.9300 .
C36 C36 1.484(5) 2_656
C37 H37A 0.9600 .
C37 H37B 0.9600 .
C37 H37C 0.9600 .
P1 F22 1.584(2) 2
P1 F22 1.584(2) .
P1 F21 1.590(3) .
P1 F21 1.590(3) 2
P1 F23 1.596(2) 2
P1 F23 1.596(3) .

loop_
_geom_torsion_atom_site_label_1
_geom_torsion_atom_site_label_2
_geom_torsion_atom_site_label_3
_geom_torsion_atom_site_label_4
_geom_torsion
_geom_torsion_site_symmetry_4
C10 N1 C2 C3 168.2(3) .
Ir1 N1 C2 C3 -15.3(4) .
C10 N1 C2 C7 -8.4(4) .
Ir1 N1 C2 C7 168.1(2) .
N1 C2 C3 C4 179.4(3) .
C7 C2 C3 C4 -3.9(4) .
C2 C3 C4 C5 -0.4(5) .
C3 C4 C5 C6 3.1(5) .
C4 C5 C6 C7 -1.3(5) .
C5 C6 C7 C8 173.8(3) .
C5 C6 C7 C2 -3.1(5) .
N1 C2 C7 C8 5.3(4) .
C3 C2 C7 C8 -171.4(3) .
N1 C2 C7 C6 -177.7(3) .
C3 C2 C7 C6 5.6(4) .
C6 C7 C8 C9 -176.2(3) .
C2 C7 C8 C9 0.7(4) .
C7 C8 C9 C10 -3.5(5) .
C2 N1 C10 C9 5.6(4) .
Ir1 N1 C10 C9 -171.4(2) .
C2 N1 C10 C11 -171.8(2) .
Ir1 N1 C10 C11 11.2(3) .
C8 C9 C10 N1 0.3(4) .
C8 C9 C10 C11 177.5(3) .
N1 C10 C11 C12 175.1(3) .
C9 C10 C11 C12 -2.3(5) .
N1 C10 C11 C17 -0.5(4) .
C9 C10 C11 C17 -177.8(3) .
C17 C11 C12 F13 -178.8(3) .
C10 C11 C12 F13 5.8(5) .
C17 C11 C12 C14 3.4(5) .
C10 C11 C12 C14 -172.0(3) .
F13 C12 C14 C15 -178.9(3) .
C11 C12 C14 C15 -1.1(5) .
F13 C12 C14 C19 -1.1(4) .
C11 C12 C14 C19 176.7(3) .
C12 C14 C15 F18 179.4(3) .
C19 C14 C15 F18 1.6(5) .
C12 C14 C15 C16 -1.5(5) .
C19 C14 C15 C16 -179.3(3) .
F18 C15 C16 C17 -179.3(3) .
C14 C15 C16 C17 1.6(5) .
C15 C16 C17 C11 0.8(4) .
C15 C16 C17 Ir1 -174.9(2) .
C12 C11 C17 C16 -3.1(4) .
C10 C11 C17 C16 172.8(3) .
C12 C11 C17 Ir1 173.1(2) .
C10 C11 C17 Ir1 -11.0(3) .
C12 C14 C19 C24 -125.8(4) .
C15 C14 C19 C24 51.8(5) .
C12 C14 C19 C20 51.5(5) .
C15 C14 C19 C20 -130.9(4) .
C24 C19 C20 C21 -0.8(6) .
C14 C19 C20 C21 -178.1(4) .
C19 C20 C21 C22 0.7(6) .
C20 C21 C22 C23 -0.8(6) .
C20 C21 C22 C25 179.0(4) .
C21 C22 C23 C24 1.1(6) .
C25 C22 C23 C24 -178.7(4) .
C22 C23 C24 C19 -1.3(6) .
C20 C19 C24 C23 1.1(6) .
C14 C19 C24 C23 178.4(3) .
C21 C22 C25 F28 70.6(5) .
C23 C22 C25 F28 -109.6(4) .
C21 C22 C25 F27 -167.5(4) .
C23 C22 C25 F27 12.3(6) .
C21 C22 C25 F26 -46.9(6) .
C23 C22 C25 F26 132.8(4) .
C36 N31 C32 C33 0.3(5) .
Ir1 N31 C32 C33 174.9(2) .
N31 C32 C33 C34 -1.2(5) .
C32 C33 C34 C35 1.1(5) .
C32 C33 C34 C37 -178.4(4) .
C33 C34 C35 C36 0.0(5) .
C37 C34 C35 C36 179.5(4) .
C32 N31 C36 C35 0.9(5) .
Ir1 N31 C36 C35 -174.3(3) .
C32 N31 C36 C36 -179.4(3) 2_656
Ir1 N31 C36 C36 5.4(4) 2_656
C34 C35 C36 N31 -1.0(5) .
C34 C35 C36 C36 179.3(4) 2_656
